data_1573608
loop_
_publ_author_name
'Roy, Nabanita'
'Ghosh, Subhajit'
'Dutta, Abhishek'
'Dastidar, Parthasarathi'

_publ_section_title
;
 Designing Anti-bacterial Supramolecular Gels from Primary Ammonium
 Dicarboxylate (PAD) salts for Self-Delivery Applications
;
_journal_name_full 'Faraday Discussions'
_journal_paper_doi 10.1039/D4FD00154K
_journal_year 2024
_chemical_formula_moiety 'C9 H14 O4, 2(C10 H18 N)'
_chemical_formula_sum 'C29 H50 N2 O4'
_chemical_formula_weight 490.71
_chemical_name_systematic AZELAIC-2AMN
_space_group_crystal_system monoclinic
_space_group_IT_number 14
_space_group_name_Hall '-P 2ybc'
_space_group_name_H-M_alt 'P 1 21/c 1'
_atom_sites_solution_hydrogens geom
_atom_sites_solution_primary direct
_audit_creation_date 2024-02-23
_audit_creation_method
;
Olex2 1.3
(compiled 2020.11.12 svn.r5f609507 for OlexSys, GUI svn.r6408)
;
_audit_update_record
;
2024-09-23 deposited with the CCDC.	2025-01-06 downloaded from the CCDC.
;
_cell_angle_alpha 90
_cell_angle_beta 97.79(3)
_cell_angle_gamma 90
_cell_formula_units_Z 4
_cell_length_a 20.775(19)
_cell_length_b 6.448(6)
_cell_length_c 21.727(19)
_cell_measurement_reflns_used 3849
_cell_measurement_temperature 273(2)
_cell_measurement_theta_max 19.03
_cell_measurement_theta_min 2.32
_cell_volume 2884(5)
_computing_cell_refinement 'SAINT V8.38A (Bruker, 2018)'
_computing_data_reduction 'SAINT V8.38A (Bruker, 2018)'
_computing_molecular_graphics 'Olex2 1.3 (Dolomanov et al., 2009)'
_computing_publication_material 'Olex2 1.3 (Dolomanov et al., 2009)'
_computing_structure_refinement 'SHELXL 2018/3 (Sheldrick, 2015)'
_computing_structure_solution 'XS  (Sheldrick, 2008)'
_diffrn_ambient_temperature 273.15
_diffrn_detector 'Bruker APEX2 area detector'
_diffrn_detector_area_resol_mean 7.9
_diffrn_detector_type 'CCD area detector'
_diffrn_measured_fraction_theta_full 0.975
_diffrn_measured_fraction_theta_max 0.871
_diffrn_measurement_device 'three-circle diffractometer'
_diffrn_measurement_device_type 'Bruker SMART APEX2 area detector'
_diffrn_measurement_method '\w and \f scans'
_diffrn_radiation_monochromator 'mirror optics'
_diffrn_radiation_probe x-ray
_diffrn_radiation_type MoK\a
_diffrn_radiation_wavelength 0.71073
_diffrn_reflns_av_R_equivalents 0.1004
_diffrn_reflns_av_unetI/netI 0.0600
_diffrn_reflns_Laue_measured_fraction_full 0.975
_diffrn_reflns_Laue_measured_fraction_max 0.871
_diffrn_reflns_limit_h_max 26
_diffrn_reflns_limit_h_min -25
_diffrn_reflns_limit_k_max 7
_diffrn_reflns_limit_k_min -7
_diffrn_reflns_limit_l_max 25
_diffrn_reflns_limit_l_min -25
_diffrn_reflns_number 42335
_diffrn_reflns_point_group_measured_fraction_full 0.975
_diffrn_reflns_point_group_measured_fraction_max 0.871
_diffrn_reflns_theta_full 25.242
_diffrn_reflns_theta_max 26.633
_diffrn_reflns_theta_min 1.892
_diffrn_source 'microfocus sealed X-ray tube'
_diffrn_source_current 30.0
_diffrn_source_power 1.35
_diffrn_source_type 'Incoatec I\ms'
_diffrn_source_voltage 45.0
_diffrn_standards_number 0
_exptl_absorpt_coefficient_mu 0.074
_exptl_absorpt_correction_T_max 0.7452
_exptl_absorpt_correction_T_min 0.6651
_exptl_absorpt_correction_type multi-scan
_exptl_absorpt_process_details
;
SADABS-2016/2 (Bruker,2016/2) was used for absorption correction.
wR2(int) was 0.1890 before and 0.0674 after correction.
The Ratio of minimum to maximum transmission is 0.8925.
The \l/2 correction factor is Not present.
;
_exptl_crystal_colour 'clear light colourless'
_exptl_crystal_colour_lustre clear
_exptl_crystal_colour_modifier light
_exptl_crystal_colour_primary colourless
_exptl_crystal_density_diffrn 1.130
_exptl_crystal_description needle
_exptl_crystal_F_000 1080
_exptl_crystal_preparation METHANOL
_exptl_crystal_recrystallization_method 'SLOW EVAPORATION'
_exptl_crystal_size_max 0.4
_exptl_crystal_size_mid 0.03
_exptl_crystal_size_min 0.02
_refine_diff_density_max 0.350
_refine_diff_density_min -0.273
_refine_diff_density_rms 0.047
_refine_ls_extinction_coef 0.0086(12)
_refine_ls_extinction_expression Fc^*^=kFc[1+0.001xFc^2^\l^3^/sin(2\q)]^-1/4^
_refine_ls_extinction_method 'SHELXL-2018/3 (Sheldrick 2018)'
_refine_ls_goodness_of_fit_ref 1.009
_refine_ls_hydrogen_treatment constr
_refine_ls_matrix_type full
_refine_ls_number_parameters 319
_refine_ls_number_reflns 5273
_refine_ls_number_restraints 0
_refine_ls_restrained_S_all 1.009
_refine_ls_R_factor_all 0.1213
_refine_ls_R_factor_gt 0.0617
_refine_ls_shift/su_max 0.000
_refine_ls_shift/su_mean 0.000
_refine_ls_structure_factor_coef Fsqd
_refine_ls_weighting_details 'w=1/[\s^2^(Fo^2^)+(0.0860P)^2^+0.7486P] where P=(Fo^2^+2Fc^2^)/3'
_refine_ls_weighting_scheme calc
_refine_ls_wR_factor_gt 0.1541
_refine_ls_wR_factor_ref 0.1860
_reflns_Friedel_coverage 0.000
_reflns_number_gt 2934
_reflns_number_total 5273
_reflns_threshold_expression 'I > 2\s(I)'
_cod_data_source_file d4fd00154k2.cif
_cod_data_source_block nr01036_0m_a
_cod_original_cell_volume 2884(4)
_cod_database_code 1573608
_shelx_shelxl_version_number 2018/3
_shelx_space_group_comment
;
The symmetry employed for this shelxl refinement is uniquely defined
by the following loop, which should always be used as a source of
symmetry information in preference to the above space-group names.
They are only intended as comments.
;
_olex2_refinement_description
;
1. Fixed Uiso
 At 1.2 times of:
  All C(H) groups, All C(H,H) groups, All N(H,H,H) groups
2.a Ternary CH refined with riding coordinates:
 C28(H28), C26(H26), C17(H17), C24(H24), C15(H15), C11(H11)
2.b Secondary CH2 refined with riding coordinates:
 C22(H22A,H22B), C13(H13A,H13B), C18(H18A,H18B), C21(H21A,H21B), C20(H20A,
 H20B), C10(H10A,H10B), C25(H25A,H25B), C8(H8A,H8B), C27(H27A,H27B), C29(H29A,
 H29B), C6(H6A,H6B), C7(H7A,H7B), C14(H14A,H14B), C12(H12A,H12B), C5(H5A,H5B),
 C3(H3A,H3B), C16(H16A,H16B), C4(H4A,H4B), C2(H2D,H2E)
2.c Idealised Me refined as rotating group:
 N2(H2A,H2B,H2C), N1(H1A,H1B,H1C)
;
_olex2_exptl_crystal_mounting_method LOOP
_olex2_submission_original_sample_id AZL-2AMN
_olex2_submission_special_instructions 'No special instructions were received'

loop_
_space_group_symop_operation_xyz
'x, y, z'
'-x, y+1/2, -z+1/2'
'-x, -y, -z'
'x, -y-1/2, z-1/2'

loop_
_atom_site_label
_atom_site_type_symbol
_atom_site_fract_x
_atom_site_fract_y
_atom_site_fract_z
_atom_site_U_iso_or_equiv
_atom_site_adp_type
_atom_site_occupancy
_atom_site_site_symmetry_order
_atom_site_calc_flag
_atom_site_refinement_flags_posn
_atom_site_refinement_flags_adp
_atom_site_refinement_flags_occupancy
_atom_site_disorder_assembly
_atom_site_disorder_group
O3 O 0.46324(9) 0.5385(3) 0.67984(9) 0.0527(5) Uani 1 1 d . . . . .
O2 O 0.07410(9) -0.3692(3) 0.73330(9) 0.0551(5) Uani 1 1 d . . . . .
N2 N 0.94478(11) 0.5439(3) 0.72722(10) 0.0478(6) Uani 1 1 d . . . . .
H2A H 0.987882 0.550552 0.730266 0.057 Uiso 1 1 calc R U . . .
H2B H 0.933099 0.419302 0.739401 0.057 Uiso 1 1 calc R U . . .
H2C H 0.930559 0.640775 0.751266 0.057 Uiso 1 1 calc R U . . .
O1 O 0.09655(11) -0.6703(3) 0.69002(10) 0.0727(7) Uani 1 1 d . . . . .
O4 O 0.41839(10) 0.8226(3) 0.63291(11) 0.0685(6) Uani 1 1 d . . . . .
N1 N 0.50277(10) 0.1244(3) 0.68730(10) 0.0473(6) Uani 1 1 d . . . . .
H1A H 0.474993 0.024680 0.673209 0.057 Uiso 1 1 calc R U . . .
H1B H 0.483679 0.247393 0.680520 0.057 Uiso 1 1 calc R U . . .
H1C H 0.514808 0.107305 0.727874 0.057 Uiso 1 1 calc R U . . .
C19 C 0.56054(12) 0.1141(4) 0.65460(12) 0.0415(6) Uani 1 1 d . . . . .
C23 C 0.91459(12) 0.5810(4) 0.65832(12) 0.0411(7) Uani 1 1 d . . . . .
C1 C 0.42207(14) 0.6311(4) 0.64017(13) 0.0484(7) Uani 1 1 d . . . . .
C9 C 0.10178(13) -0.4795(5) 0.69530(14) 0.0511(7) Uani 1 1 d . . . . .
C22 C 0.93763(14) 0.7889(4) 0.63507(13) 0.0485(7) Uani 1 1 d . . . . .
H22A H 0.984621 0.788647 0.637841 0.058 Uiso 1 1 calc R U . . .
H22B H 0.925183 0.900137 0.661111 0.058 Uiso 1 1 calc R U . . .
C13 C 0.58922(14) -0.1020(4) 0.66541(14) 0.0502(7) Uani 1 1 d . . . . .
H13A H 0.600968 -0.126825 0.709534 0.060 Uiso 1 1 calc R U . . .
H13B H 0.557692 -0.205821 0.648988 0.060 Uiso 1 1 calc R U . . .
C18 C 0.60729(13) 0.2800(4) 0.68392(13) 0.0492(7) Uani 1 1 d . . . . .
H18A H 0.587680 0.416463 0.678466 0.059 Uiso 1 1 calc R U . . .
H18B H 0.618983 0.254179 0.728001 0.059 Uiso 1 1 calc R U . . .
C21 C 0.93228(14) 0.4063(4) 0.61423(13) 0.0523(8) Uani 1 1 d . . . . .
H21A H 0.916780 0.274484 0.627912 0.063 Uiso 1 1 calc R U . . .
H21B H 0.979154 0.397828 0.616434 0.063 Uiso 1 1 calc R U . . .
C28 C 0.90636(15) 0.8283(4) 0.56470(13) 0.0533(8) Uani 1 1 d . . . . .
H28 H 0.921687 0.961770 0.550741 0.064 Uiso 1 1 calc R U . . .
C20 C 0.84328(13) 0.5862(4) 0.65603(15) 0.0560(8) Uani 1 1 d . . . . .
H20A H 0.830867 0.695336 0.682796 0.067 Uiso 1 1 calc R U . . .
H20B H 0.827845 0.454943 0.670238 0.067 Uiso 1 1 calc R U . . .
C10 C 0.54257(15) 0.1522(5) 0.58179(13) 0.0552(8) Uani 1 1 d . . . . .
H10A H 0.511000 0.049540 0.564652 0.066 Uiso 1 1 calc R U . . .
H10B H 0.522916 0.288133 0.574833 0.066 Uiso 1 1 calc R U . . .
C26 C 0.90117(15) 0.4475(4) 0.54401(14) 0.0561(8) Uani 1 1 d . . . . .
H26 H 0.913134 0.334909 0.517452 0.067 Uiso 1 1 calc R U . . .
C17 C 0.66622(14) 0.2658(5) 0.65069(14) 0.0590(8) Uani 1 1 d . . . . .
H17 H 0.698169 0.369383 0.668024 0.071 Uiso 1 1 calc R U . . .
C24 C 0.81240(15) 0.6279(5) 0.58634(15) 0.0612(8) Uani 1 1 d . . . . .
H24 H 0.765017 0.632061 0.584428 0.073 Uiso 1 1 calc R U . . .
C25 C 0.83051(16) 0.4539(5) 0.54206(16) 0.0664(9) Uani 1 1 d . . . . .
H25A H 0.814913 0.321138 0.554933 0.080 Uiso 1 1 calc R U . . .
H25B H 0.810174 0.481482 0.499986 0.080 Uiso 1 1 calc R U . . .
C15 C 0.64830(15) -0.1147(5) 0.63290(15) 0.0611(8) Uani 1 1 d . . . . .
H15 H 0.668270 -0.251747 0.640163 0.073 Uiso 1 1 calc R U . . .
C8 C 0.37240(16) 0.4939(5) 0.60066(15) 0.0648(9) Uani 1 1 d . . . . .
H8A H 0.394251 0.403782 0.574344 0.078 Uiso 1 1 calc R U . . .
H8B H 0.341635 0.579326 0.574299 0.078 Uiso 1 1 calc R U . . .
C27 C 0.92437(16) 0.6548(4) 0.52088(14) 0.0592(8) Uani 1 1 d . . . . .
H27A H 0.903747 0.680805 0.478809 0.071 Uiso 1 1 calc R U . . .
H27B H 0.971037 0.651620 0.520757 0.071 Uiso 1 1 calc R U . . .
C29 C 0.83552(15) 0.8362(4) 0.56308(15) 0.0615(9) Uani 1 1 d . . . . .
H29A H 0.814912 0.861807 0.520981 0.074 Uiso 1 1 calc R U . . .
H29B H 0.823847 0.947891 0.589349 0.074 Uiso 1 1 calc R U . . .
C11 C 0.60187(16) 0.1388(5) 0.54868(15) 0.0631(9) Uani 1 1 d . . . . .
H11 H 0.590079 0.164061 0.504097 0.076 Uiso 1 1 calc R U . . .
C6 C 0.29134(15) 0.2072(5) 0.61127(15) 0.0660(9) Uani 1 1 d . . . . .
H6A H 0.315441 0.114125 0.587762 0.079 Uiso 1 1 calc R U . . .
H6B H 0.258845 0.277567 0.582371 0.079 Uiso 1 1 calc R U . . .
C7 C 0.33654(16) 0.3629(5) 0.64485(16) 0.0684(9) Uani 1 1 d . . . . .
H7A H 0.368319 0.291163 0.674133 0.082 Uiso 1 1 calc R U . . .
H7B H 0.311996 0.454701 0.668330 0.082 Uiso 1 1 calc R U . . .
C14 C 0.69546(15) 0.0502(5) 0.66173(17) 0.0680(9) Uani 1 1 d . . . . .
H14A H 0.735574 0.041709 0.643640 0.082 Uiso 1 1 calc R U . . .
H14B H 0.705560 0.025520 0.706022 0.082 Uiso 1 1 calc R U . . .
C12 C 0.64894(16) 0.3038(5) 0.57741(15) 0.0689(9) Uani 1 1 d . . . . .
H12A H 0.629576 0.439890 0.569973 0.083 Uiso 1 1 calc R U . . .
H12B H 0.688391 0.299182 0.558142 0.083 Uiso 1 1 calc R U . . .
C5 C 0.25787(16) 0.0821(5) 0.65832(16) 0.0725(10) Uani 1 1 d . . . . .
H5A H 0.290734 0.017510 0.688199 0.087 Uiso 1 1 calc R U . . .
H5B H 0.232849 0.175721 0.680767 0.087 Uiso 1 1 calc R U . . .
C3 C 0.18020(17) -0.1967(5) 0.67632(17) 0.0740(10) Uani 1 1 d . . . . .
H3A H 0.212872 -0.250113 0.708552 0.089 Uiso 1 1 calc R U . . .
H3B H 0.153216 -0.099898 0.695491 0.089 Uiso 1 1 calc R U . . .
C16 C 0.63100(18) -0.0775(5) 0.55990(16) 0.0724(10) Uani 1 1 d . . . . .
H16A H 0.669945 -0.089715 0.540081 0.087 Uiso 1 1 calc R U . . .
H16B H 0.600112 -0.181198 0.542120 0.087 Uiso 1 1 calc R U . . .
C4 C 0.21409(18) -0.0810(5) 0.62752(17) 0.0774(10) Uani 1 1 d . . . . .
H4A H 0.239092 -0.178371 0.606330 0.093 Uiso 1 1 calc R U . . .
H4B H 0.181707 -0.017823 0.596843 0.093 Uiso 1 1 calc R U . . .
C2 C 0.1396(2) -0.3699(5) 0.64894(18) 0.0840(11) Uani 1 1 d . . . . .
H2D H 0.167236 -0.470369 0.632062 0.101 Uiso 1 1 calc R U . . .
H2E H 0.109040 -0.317282 0.614804 0.101 Uiso 1 1 calc R U . . .

loop_
_atom_site_aniso_label
_atom_site_aniso_U_11
_atom_site_aniso_U_22
_atom_site_aniso_U_33
_atom_site_aniso_U_23
_atom_site_aniso_U_13
_atom_site_aniso_U_12
O3 0.0489(12) 0.0523(11) 0.0546(13) -0.0014(10) -0.0012(10) -0.0017(9)
O2 0.0522(12) 0.0481(11) 0.0680(14) -0.0017(10) 0.0193(11) -0.0005(9)
N2 0.0481(13) 0.0379(12) 0.0585(16) 0.0004(11) 0.0107(12) 0.0004(10)
O1 0.0931(17) 0.0435(12) 0.0880(17) 0.0015(11) 0.0362(14) -0.0029(11)
O4 0.0637(14) 0.0468(12) 0.0899(17) 0.0048(11) -0.0077(12) -0.0108(10)
N1 0.0467(13) 0.0433(12) 0.0512(15) -0.0002(11) 0.0043(11) -0.0030(10)
C19 0.0424(15) 0.0385(14) 0.0442(16) -0.0037(12) 0.0082(13) -0.0049(11)
C23 0.0418(15) 0.0361(14) 0.0453(17) 0.0001(12) 0.0053(13) 0.0000(11)
C1 0.0502(17) 0.0502(17) 0.0458(18) -0.0011(14) 0.0100(15) -0.0111(14)
C9 0.0461(17) 0.0503(17) 0.057(2) 0.0053(15) 0.0099(15) -0.0054(13)
C22 0.0533(17) 0.0363(14) 0.0572(19) -0.0016(13) 0.0125(14) -0.0006(12)
C13 0.0537(17) 0.0406(15) 0.0569(19) -0.0009(13) 0.0098(15) -0.0007(13)
C18 0.0521(17) 0.0412(15) 0.0536(18) -0.0062(13) 0.0050(14) -0.0055(12)
C21 0.0593(18) 0.0356(14) 0.063(2) -0.0056(13) 0.0115(16) 0.0047(13)
C28 0.067(2) 0.0374(15) 0.056(2) 0.0047(13) 0.0098(16) 0.0014(13)
C20 0.0474(17) 0.0536(17) 0.068(2) 0.0035(15) 0.0137(15) 0.0009(14)
C10 0.0597(18) 0.0541(17) 0.0507(19) 0.0014(14) 0.0038(15) -0.0094(14)
C26 0.073(2) 0.0406(15) 0.054(2) -0.0080(14) 0.0040(16) 0.0076(14)
C17 0.0506(18) 0.0603(18) 0.067(2) -0.0062(16) 0.0127(16) -0.0161(15)
C24 0.0465(17) 0.0661(19) 0.069(2) 0.0028(17) 0.0014(16) 0.0040(15)
C25 0.073(2) 0.0525(18) 0.069(2) 0.0025(16) -0.0074(18) -0.0075(16)
C15 0.0602(19) 0.0507(17) 0.075(2) -0.0044(16) 0.0187(17) 0.0071(15)
C8 0.067(2) 0.064(2) 0.061(2) 0.0020(16) 0.0006(17) -0.0226(16)
C27 0.072(2) 0.0554(18) 0.0518(19) 0.0007(15) 0.0142(16) 0.0054(15)
C29 0.067(2) 0.0514(18) 0.064(2) 0.0046(15) -0.0004(17) 0.0167(15)
C11 0.076(2) 0.070(2) 0.0450(19) -0.0020(16) 0.0148(16) -0.0166(17)
C6 0.0568(19) 0.071(2) 0.070(2) 0.0074(17) 0.0079(17) -0.0181(16)
C7 0.063(2) 0.074(2) 0.067(2) -0.0020(18) 0.0088(17) -0.0216(17)
C14 0.0461(18) 0.082(2) 0.077(2) -0.0061(19) 0.0148(17) 0.0022(17)
C12 0.071(2) 0.069(2) 0.071(2) 0.0002(17) 0.0228(18) -0.0167(17)
C5 0.064(2) 0.077(2) 0.079(2) 0.0077(18) 0.0156(19) -0.0196(18)
C3 0.065(2) 0.077(2) 0.084(3) 0.0014(19) 0.0243(19) -0.0155(18)
C16 0.077(2) 0.073(2) 0.073(2) -0.0222(18) 0.0298(19) -0.0074(18)
C4 0.077(2) 0.071(2) 0.090(3) 0.0040(19) 0.029(2) -0.0237(18)
C2 0.096(3) 0.070(2) 0.094(3) -0.012(2) 0.045(2) -0.030(2)

loop_
_atom_type_symbol
_atom_type_description
_atom_type_scat_dispersion_real
_atom_type_scat_dispersion_imag
_atom_type_scat_source
C C 0.0033 0.0016 'International Tables Vol C Tables 4.2.6.8 and 6.1.1.4'
H H 0.0000 0.0000 'International Tables Vol C Tables 4.2.6.8 and 6.1.1.4'
N N 0.0061 0.0033 'International Tables Vol C Tables 4.2.6.8 and 6.1.1.4'
O O 0.0106 0.0060 'International Tables Vol C Tables 4.2.6.8 and 6.1.1.4'

loop_
_geom_angle_atom_site_label_1
_geom_angle_atom_site_label_2
_geom_angle_atom_site_label_3
_geom_angle
_geom_angle_site_symmetry_1
_geom_angle_site_symmetry_3
_geom_angle_publ_flag
H2A N2 H2B 109.5 . . ?
H2A N2 H2C 109.5 . . ?
H2B N2 H2C 109.5 . . ?
C23 N2 H2A 109.5 . . ?
C23 N2 H2B 109.5 . . ?
C23 N2 H2C 109.5 . . ?
H1A N1 H1B 109.5 . . ?
H1A N1 H1C 109.5 . . ?
H1B N1 H1C 109.5 . . ?
C19 N1 H1A 109.5 . . ?
C19 N1 H1B 109.5 . . ?
C19 N1 H1C 109.5 . . ?
N1 C19 C13 107.1(2) . . ?
N1 C19 C18 106.3(2) . . ?
N1 C19 C10 112.0(2) . . ?
C13 C19 C18 111.4(2) . . ?
C13 C19 C10 109.2(2) . . ?
C18 C19 C10 110.9(2) . . ?
C22 C23 N2 110.3(2) . . ?
C22 C23 C21 108.7(2) . . ?
C21 C23 N2 112.5(2) . . ?
C20 C23 N2 107.9(2) . . ?
C20 C23 C22 109.0(2) . . ?
C20 C23 C21 108.4(2) . . ?
O3 C1 C8 116.6(3) . . ?
O4 C1 O3 124.9(3) . . ?
O4 C1 C8 118.5(3) . . ?
O2 C9 C2 118.8(3) . . ?
O1 C9 O2 124.6(3) . . ?
O1 C9 C2 116.3(3) . . ?
C23 C22 H22A 109.6 . . ?
C23 C22 H22B 109.6 . . ?
C23 C22 C28 110.5(2) . . ?
H22A C22 H22B 108.1 . . ?
C28 C22 H22A 109.6 . . ?
C28 C22 H22B 109.6 . . ?
C19 C13 H13A 110.1 . . ?
C19 C13 H13B 110.1 . . ?
H13A C13 H13B 108.5 . . ?
C15 C13 C19 107.8(2) . . ?
C15 C13 H13A 110.1 . . ?
C15 C13 H13B 110.1 . . ?
C19 C18 H18A 110.6 . . ?
C19 C18 H18B 110.6 . . ?
H18A C18 H18B 108.7 . . ?
C17 C18 C19 105.7(2) . . ?
C17 C18 H18A 110.6 . . ?
C17 C18 H18B 110.6 . . ?
C23 C21 H21A 109.3 . . ?
C23 C21 H21B 109.3 . . ?
C23 C21 C26 111.7(2) . . ?
H21A C21 H21B 107.9 . . ?
C26 C21 H21A 109.3 . . ?
C26 C21 H21B 109.3 . . ?
C22 C28 H28 109.2 . . ?
C27 C28 C22 111.9(2) . . ?
C27 C28 H28 109.2 . . ?
C29 C28 C22 107.7(2) . . ?
C29 C28 H28 109.2 . . ?
C29 C28 C27 109.6(3) . . ?
C23 C20 H20A 110.1 . . ?
C23 C20 H20B 110.1 . . ?
C23 C20 C24 108.1(2) . . ?
H20A C20 H20B 108.4 . . ?
C24 C20 H20A 110.1 . . ?
C24 C20 H20B 110.1 . . ?
C19 C10 H10A 109.3 . . ?
C19 C10 H10B 109.3 . . ?
H10A C10 H10B 108.0 . . ?
C11 C10 C19 111.5(2) . . ?
C11 C10 H10A 109.3 . . ?
C11 C10 H10B 109.3 . . ?
C21 C26 H26 109.7 . . ?
C25 C26 C21 107.9(3) . . ?
C25 C26 H26 109.7 . . ?
C25 C26 C27 109.0(2) . . ?
C27 C26 C21 110.8(2) . . ?
C27 C26 H26 109.7 . . ?
C18 C17 H17 109.1 . . ?
C18 C17 C14 108.2(2) . . ?
C18 C17 C12 112.3(2) . . ?
C14 C17 H17 109.1 . . ?
C14 C17 C12 109.1(3) . . ?
C12 C17 H17 109.1 . . ?
C20 C24 H24 108.6 . . ?
C25 C24 C20 111.6(2) . . ?
C25 C24 H24 108.6 . . ?
C29 C24 C20 111.0(3) . . ?
C29 C24 H24 108.6 . . ?
C29 C24 C25 108.3(3) . . ?
C26 C25 C24 109.2(3) . . ?
C26 C25 H25A 109.8 . . ?
C26 C25 H25B 109.8 . . ?
C24 C25 H25A 109.8 . . ?
C24 C25 H25B 109.8 . . ?
H25A C25 H25B 108.3 . . ?
C13 C15 H15 109.2 . . ?
C13 C15 C14 106.9(2) . . ?
C13 C15 C16 111.8(3) . . ?
C14 C15 H15 109.2 . . ?
C14 C15 C16 110.5(3) . . ?
C16 C15 H15 109.2 . . ?
C1 C8 H8A 110.1 . . ?
C1 C8 H8B 110.1 . . ?
C1 C8 C7 108.2(3) . . ?
H8A C8 H8B 108.4 . . ?
C7 C8 H8A 110.1 . . ?
C7 C8 H8B 110.1 . . ?
C28 C27 H27A 110.0 . . ?
C28 C27 H27B 110.0 . . ?
C26 C27 C28 108.4(2) . . ?
C26 C27 H27A 110.0 . . ?
C26 C27 H27B 110.0 . . ?
H27A C27 H27B 108.4 . . ?
C28 C29 C24 108.6(2) . . ?
C28 C29 H29A 110.0 . . ?
C28 C29 H29B 110.0 . . ?
C24 C29 H29A 110.0 . . ?
C24 C29 H29B 110.0 . . ?
H29A C29 H29B 108.3 . . ?
C10 C11 H11 110.5 . . ?
C10 C11 C12 106.6(3) . . ?
C10 C11 C16 107.9(3) . . ?
C12 C11 H11 110.5 . . ?
C12 C11 C16 110.8(3) . . ?
C16 C11 H11 110.5 . . ?
H6A C6 H6B 108.2 . . ?
C7 C6 H6A 109.7 . . ?
C7 C6 H6B 109.7 . . ?
C7 C6 C5 109.7(3) . . ?
C5 C6 H6A 109.7 . . ?
C5 C6 H6B 109.7 . . ?
C8 C7 H7A 109.0 . . ?
C8 C7 H7B 109.0 . . ?
C6 C7 C8 112.8(3) . . ?
C6 C7 H7A 109.0 . . ?
C6 C7 H7B 109.0 . . ?
H7A C7 H7B 107.8 . . ?
C17 C14 H14A 109.5 . . ?
C17 C14 H14B 109.5 . . ?
C15 C14 C17 110.6(3) . . ?
C15 C14 H14A 109.5 . . ?
C15 C14 H14B 109.5 . . ?
H14A C14 H14B 108.1 . . ?
C17 C12 H12A 109.6 . . ?
C17 C12 H12B 109.6 . . ?
C11 C12 C17 110.3(2) . . ?
C11 C12 H12A 109.6 . . ?
C11 C12 H12B 109.6 . . ?
H12A C12 H12B 108.1 . . ?
C6 C5 H5A 109.2 . . ?
C6 C5 H5B 109.2 . . ?
H5A C5 H5B 107.9 . . ?
C4 C5 C6 112.0(3) . . ?
C4 C5 H5A 109.2 . . ?
C4 C5 H5B 109.2 . . ?
H3A C3 H3B 107.9 . . ?
C4 C3 H3A 109.2 . . ?
C4 C3 H3B 109.2 . . ?
C2 C3 H3A 109.2 . . ?
C2 C3 H3B 109.2 . . ?
C2 C3 C4 112.2(3) . . ?
C15 C16 H16A 109.9 . . ?
C15 C16 H16B 109.9 . . ?
C11 C16 C15 109.1(2) . . ?
C11 C16 H16A 109.9 . . ?
C11 C16 H16B 109.9 . . ?
H16A C16 H16B 108.3 . . ?
C5 C4 C3 109.9(3) . . ?
C5 C4 H4A 109.7 . . ?
C5 C4 H4B 109.7 . . ?
C3 C4 H4A 109.7 . . ?
C3 C4 H4B 109.7 . . ?
H4A C4 H4B 108.2 . . ?
C9 C2 H2D 108.8 . . ?
C9 C2 H2E 108.8 . . ?
C3 C2 C9 113.6(3) . . ?
C3 C2 H2D 108.8 . . ?
C3 C2 H2E 108.8 . . ?
H2D C2 H2E 107.7 . . ?

loop_
_geom_bond_atom_site_label_1
_geom_bond_atom_site_label_2
_geom_bond_distance
_geom_bond_site_symmetry_2
_geom_bond_publ_flag
O3 C1 1.277(3) . ?
O2 C9 1.283(3) . ?
N2 H2A 0.8900 . ?
N2 H2B 0.8900 . ?
N2 H2C 0.8900 . ?
N2 C23 1.561(4) . ?
O1 C9 1.239(4) . ?
O4 C1 1.246(3) . ?
N1 H1A 0.8900 . ?
N1 H1B 0.8900 . ?
N1 H1C 0.8900 . ?
N1 C19 1.477(3) . ?
C19 C13 1.521(4) . ?
C19 C18 1.525(4) . ?
C19 C10 1.594(4) . ?
C23 C22 1.532(4) . ?
C23 C21 1.555(4) . ?
C23 C20 1.476(4) . ?
C1 C8 1.531(4) . ?
C9 C2 1.532(4) . ?
C22 H22A 0.9700 . ?
C22 H22B 0.9700 . ?
C22 C28 1.598(4) . ?
C13 H13A 0.9700 . ?
C13 H13B 0.9700 . ?
C13 C15 1.499(4) . ?
C18 H18A 0.9700 . ?
C18 H18B 0.9700 . ?
C18 C17 1.506(4) . ?
C21 H21A 0.9700 . ?
C21 H21B 0.9700 . ?
C21 C26 1.596(4) . ?
C28 H28 0.9800 . ?
C28 C27 1.547(4) . ?
C28 C29 1.468(4) . ?
C20 H20A 0.9700 . ?
C20 H20B 0.9700 . ?
C20 C24 1.585(5) . ?
C10 H10A 0.9700 . ?
C10 H10B 0.9700 . ?
C10 C11 1.511(4) . ?
C26 H26 0.9800 . ?
C26 C25 1.463(5) . ?
C26 C27 1.529(4) . ?
C17 H17 0.9800 . ?
C17 C14 1.523(4) . ?
C17 C12 1.603(5) . ?
C24 H24 0.9800 . ?
C24 C25 1.557(4) . ?
C24 C29 1.535(4) . ?
C25 H25A 0.9700 . ?
C25 H25B 0.9700 . ?
C15 H15 0.9800 . ?
C15 C14 1.522(4) . ?
C15 C16 1.596(5) . ?
C8 H8A 0.9700 . ?
C8 H8B 0.9700 . ?
C8 C7 1.544(4) . ?
C27 H27A 0.9700 . ?
C27 H27B 0.9700 . ?
C29 H29A 0.9700 . ?
C29 H29B 0.9700 . ?
C11 H11 0.9800 . ?
C11 C12 1.520(4) . ?
C11 C16 1.527(5) . ?
C6 H6A 0.9700 . ?
C6 H6B 0.9700 . ?
C6 C7 1.496(4) . ?
C6 C5 1.540(4) . ?
C7 H7A 0.9700 . ?
C7 H7B 0.9700 . ?
C14 H14A 0.9700 . ?
C14 H14B 0.9700 . ?
C12 H12A 0.9700 . ?
C12 H12B 0.9700 . ?
C5 H5A 0.9700 . ?
C5 H5B 0.9700 . ?
C5 C4 1.489(4) . ?
C3 H3A 0.9700 . ?
C3 H3B 0.9700 . ?
C3 C4 1.542(4) . ?
C3 C2 1.475(5) . ?
C16 H16A 0.9700 . ?
C16 H16B 0.9700 . ?
C4 H4A 0.9700 . ?
C4 H4B 0.9700 . ?
C2 H2D 0.9700 . ?
C2 H2E 0.9700 . ?

loop_
_geom_torsion_atom_site_label_1
_geom_torsion_atom_site_label_2
_geom_torsion_atom_site_label_3
_geom_torsion_atom_site_label_4
_geom_torsion
_geom_torsion_site_symmetry_1
_geom_torsion_site_symmetry_2
_geom_torsion_site_symmetry_3
_geom_torsion_site_symmetry_4
_geom_torsion_publ_flag
O3 C1 C8 C7 55.6(4) . . . . ?
O2 C9 C2 C3 42.7(5) . . . . ?
N2 C23 C22 C28 -179.5(2) . . . . ?
N2 C23 C21 C26 -179.8(2) . . . . ?
N2 C23 C20 C24 179.0(2) . . . . ?
O1 C9 C2 C3 -142.3(3) . . . . ?
O4 C1 C8 C7 -122.2(3) . . . . ?
N1 C19 C13 C15 -179.6(2) . . . . ?
N1 C19 C18 C17 179.3(2) . . . . ?
N1 C19 C10 C11 -179.3(2) . . . . ?
C19 C13 C15 C14 60.5(3) . . . . ?
C19 C13 C15 C16 -60.5(3) . . . . ?
C19 C18 C17 C14 -61.2(3) . . . . ?
C19 C18 C17 C12 59.3(3) . . . . ?
C19 C10 C11 C12 -59.3(3) . . . . ?
C19 C10 C11 C16 59.7(3) . . . . ?
C23 C22 C28 C27 -59.0(3) . . . . ?
C23 C22 C28 C29 61.6(3) . . . . ?
C23 C21 C26 C25 -60.4(3) . . . . ?
C23 C21 C26 C27 58.8(3) . . . . ?
C23 C20 C24 C25 60.5(3) . . . . ?
C23 C20 C24 C29 -60.4(3) . . . . ?
C1 C8 C7 C6 -174.2(3) . . . . ?
C22 C23 C21 C26 -57.4(3) . . . . ?
C22 C23 C20 C24 59.2(3) . . . . ?
C22 C28 C27 C26 58.0(3) . . . . ?
C22 C28 C29 C24 -60.4(3) . . . . ?
C13 C19 C18 C17 63.0(3) . . . . ?
C13 C19 C10 C11 -60.9(3) . . . . ?
C13 C15 C14 C17 -62.6(3) . . . . ?
C13 C15 C16 C11 60.8(3) . . . . ?
C18 C19 C13 C15 -63.8(3) . . . . ?
C18 C19 C10 C11 62.1(3) . . . . ?
C18 C17 C14 C15 64.0(3) . . . . ?
C18 C17 C12 C11 -61.7(3) . . . . ?
C21 C23 C22 C28 56.7(3) . . . . ?
C21 C23 C20 C24 -59.0(3) . . . . ?
C21 C26 C25 C24 58.4(3) . . . . ?
C21 C26 C27 C28 -57.3(3) . . . . ?
C20 C23 C22 C28 -61.3(3) . . . . ?
C20 C23 C21 C26 61.0(3) . . . . ?
C20 C24 C25 C26 -60.9(3) . . . . ?
C20 C24 C29 C28 61.8(3) . . . . ?
C10 C19 C13 C15 59.0(3) . . . . ?
C10 C19 C18 C17 -58.8(3) . . . . ?
C10 C11 C12 C17 58.1(3) . . . . ?
C10 C11 C16 C15 -58.0(3) . . . . ?
C25 C26 C27 C28 61.3(3) . . . . ?
C25 C24 C29 C28 -61.0(3) . . . . ?
C27 C28 C29 C24 61.6(3) . . . . ?
C27 C26 C25 C24 -61.9(3) . . . . ?
C29 C28 C27 C26 -61.4(3) . . . . ?
C29 C24 C25 C26 61.6(3) . . . . ?
C6 C5 C4 C3 -178.2(3) . . . . ?
C7 C6 C5 C4 -177.8(3) . . . . ?
C14 C17 C12 C11 58.3(3) . . . . ?
C14 C15 C16 C11 -58.1(3) . . . . ?
C12 C17 C14 C15 -58.5(3) . . . . ?
C12 C11 C16 C15 58.3(3) . . . . ?
C5 C6 C7 C8 179.6(3) . . . . ?
C16 C15 C14 C17 59.3(3) . . . . ?
C16 C11 C12 C17 -59.0(3) . . . . ?
C4 C3 C2 C9 -176.3(3) . . . . ?
C2 C3 C4 C5 -176.1(3) . . . . ?
